data_4064743
loop_
_publ_author_name
'Choi, Jun-Chul'
'Kohno, Kazufumi'
'Otsuka, Michiko'
'Yasuda, Hiroyuki'
'Sakakura, Toshiyasu'

_publ_section_title
;
 Synthesis of a Rhodium(III) Diethyl \m-Carbonato Complex in the Reaction
 of CO2, H2O, and Ethylene
;
_journal_issue 22
_journal_name_full Organometallics
_journal_page_first 6060
_journal_paper_doi 10.1021/om200303w
_journal_volume 30
_journal_year 2011
_chemical_formula_sum 'C17 H46 Cl2 O3 P4 Rh2'
_chemical_formula_weight 699.14
_chemical_name_systematic
; 
 ? 
;
_space_group_IT_number 2
_symmetry_cell_setting triclinic
_symmetry_space_group_name_Hall '-P 1'
_symmetry_space_group_name_H-M 'P -1'
_atom_sites_solution_hydrogens geom
_atom_sites_solution_primary direct
_atom_sites_solution_secondary difmap
_audit_creation_method SHELXL-97
_cell_angle_alpha 103.470(3)
_cell_angle_beta 100.754(3)
_cell_angle_gamma 94.784(4)
_cell_formula_units_Z 2
_cell_length_a 9.0624(17)
_cell_length_b 9.7950(19)
_cell_length_c 17.009(3)
_cell_measurement_reflns_used 6647
_cell_measurement_temperature 183(2)
_cell_measurement_theta_max 28.225
_cell_measurement_theta_min 2.308
_cell_volume 1429.7(5)
_computing_cell_refinement 'Bruker SMART'
_computing_data_collection 'Bruker SMART'
_computing_data_reduction 'Bruker SAINT'
_computing_molecular_graphics 'Bruker SHELXTL'
_computing_publication_material 'Bruker SHELXTL'
_computing_structure_refinement 'SHELXL-97 (Sheldrick, 1997)'
_computing_structure_solution 'SHELXS-97 (Sheldrick, 1990)'
_diffrn_ambient_temperature 183(2)
_diffrn_detector_area_resol_mean 8.366
_diffrn_measured_fraction_theta_full 0.975
_diffrn_measured_fraction_theta_max 0.858
_diffrn_measurement_device_type 'CCD area detector'
_diffrn_measurement_method 'phi and omega scans'
_diffrn_radiation_monochromator graphite
_diffrn_radiation_source 'fine-focus sealed tube'
_diffrn_radiation_type MoK\a
_diffrn_radiation_wavelength 0.71073
_diffrn_reflns_av_R_equivalents 0.0202
_diffrn_reflns_av_sigmaI/netI 0.0332
_diffrn_reflns_limit_h_max 11
_diffrn_reflns_limit_h_min -11
_diffrn_reflns_limit_k_max 12
_diffrn_reflns_limit_k_min -9
_diffrn_reflns_limit_l_max 21
_diffrn_reflns_limit_l_min -20
_diffrn_reflns_number 8173
_diffrn_reflns_theta_full 26.00
_diffrn_reflns_theta_max 28.22
_diffrn_reflns_theta_min 1.26
_exptl_absorpt_coefficient_mu 1.580
_exptl_absorpt_correction_T_max 0.6660
_exptl_absorpt_correction_T_min 0.5566
_exptl_absorpt_correction_type empirical
_exptl_absorpt_process_details sadabs
_exptl_crystal_colour yellow
_exptl_crystal_density_diffrn 1.624
_exptl_crystal_density_method 'not measured'
_exptl_crystal_description block
_exptl_crystal_F_000 712
_exptl_crystal_size_max 0.42
_exptl_crystal_size_mid 0.35
_exptl_crystal_size_min 0.28
_refine_diff_density_max 1.578
_refine_diff_density_min -1.946
_refine_diff_density_rms 0.161
_refine_ls_abs_structure_details 'Flack H D (1983), Acta Cryst. A39, 876-881'
_refine_ls_extinction_method SHELXL
_refine_ls_goodness_of_fit_ref 1.031
_refine_ls_hydrogen_treatment constr
_refine_ls_matrix_type full
_refine_ls_number_parameters 267
_refine_ls_number_reflns 6042
_refine_ls_number_restraints 0
_refine_ls_restrained_S_all 1.031
_refine_ls_R_factor_all 0.0433
_refine_ls_R_factor_gt 0.0410
_refine_ls_shift/su_max 0.000
_refine_ls_shift/su_mean 0.000
_refine_ls_structure_factor_coef Fsqd
_refine_ls_weighting_details 'calc w=1/[\s^2^(Fo^2^)+(0.0781P)^2^+2.0512P] where P=(Fo^2^+2Fc^2^)/3'
_refine_ls_weighting_scheme calc
_refine_ls_wR_factor_gt 0.1112
_refine_ls_wR_factor_ref 0.1146
_reflns_number_gt 5598
_reflns_number_total 6042
_reflns_threshold_expression >2sigma(I)
_cod_data_source_file om200303w_si_002.cif
_cod_data_source_block ots236d
_cod_depositor_comments
;
The following automatic conversions were performed:

'_symmetry_cell_setting' value 'Triclinic' changed to 'triclinic'
according to /home/saulius/struct/CIF-dictionaries/cif_core.dic
dictionary named 'cif_core.dic' version 2.4.1 from 2010-06-29.

Automatic conversion script
Id: cif_fix_values 1715 2011-07-08 13:25:40Z adriana 
;
_cod_original_sg_symbol_H-M P-1
_cod_database_code 4064743

loop_
_symmetry_equiv_pos_as_xyz
'x, y, z'
'-x, -y, -z'

loop_
_atom_site_label
_atom_site_type_symbol
_atom_site_fract_x
_atom_site_fract_y
_atom_site_fract_z
_atom_site_U_iso_or_equiv
_atom_site_adp_type
_atom_site_occupancy
_atom_site_symmetry_multiplicity
_atom_site_calc_flag
_atom_site_refinement_flags
Rh1 Rh 0.35326(2) 0.40959(2) 0.184987(14) 0.01788(9) Uani 1 1 d .
Rh2 Rh 0.09202(3) 0.13635(2) 0.315210(14) 0.01907(9) Uani 1 1 d .
Cl1 Cl 0.43845(9) 0.58004(9) 0.32009(5) 0.02540(17) Uani 1 1 d .
Cl2 Cl -0.02924(11) 0.00152(10) 0.17593(5) 0.0357(2) Uani 1 1 d .
P1 P 0.25813(10) 0.24864(10) 0.06457(5) 0.02543(19) Uani 1 1 d .
P2 P 0.59610(9) 0.37388(10) 0.19346(6) 0.02606(19) Uani 1 1 d .
P3 P 0.21725(10) 0.28123(9) 0.43609(5) 0.02471(19) Uani 1 1 d .
P4 P 0.19827(9) -0.05636(9) 0.33111(6) 0.02456(18) Uani 1 1 d .
O1 O 0.2336(2) 0.2670(2) 0.25190(13) 0.0206(5) Uani 1 1 d .
O2 O 0.1267(2) 0.4351(2) 0.20279(14) 0.0222(4) Uani 1 1 d .
O3 O 0.0092(3) 0.3158(3) 0.27731(15) 0.0259(5) Uani 1 1 d .
C1 C 0.3932(4) 0.5654(4) 0.1248(2) 0.0279(7) Uani 1 1 d .
H1A H 0.4635 0.6459 0.1635 0.033 Uiso 1 1 calc R
H1B H 0.4415 0.5272 0.0781 0.033 Uiso 1 1 calc R
C2 C 0.2453(5) 0.6170(4) 0.0921(2) 0.0367(8) Uani 1 1 d .
H2A H 0.1869 0.5449 0.0438 0.055 Uiso 1 1 calc R
H2B H 0.2678 0.7052 0.0763 0.055 Uiso 1 1 calc R
H2C H 0.1862 0.6339 0.1354 0.055 Uiso 1 1 calc R
C3 C 0.3183(5) 0.2687(5) -0.0294(2) 0.0484(12) Uani 1 1 d .
H3A H 0.2749 0.1852 -0.0749 0.073 Uiso 1 1 calc R
H3B H 0.4292 0.2782 -0.0199 0.073 Uiso 1 1 calc R
H3C H 0.2832 0.3535 -0.0437 0.073 Uiso 1 1 calc R
C4 C 0.0533(4) 0.2353(4) 0.0350(2) 0.0350(8) Uani 1 1 d .
H4A H 0.0179 0.1718 -0.0205 0.053 Uiso 1 1 calc R
H4B H 0.0242 0.3294 0.0348 0.053 Uiso 1 1 calc R
H4C H 0.0072 0.1975 0.0746 0.053 Uiso 1 1 calc R
C5 C 0.2830(5) 0.0674(4) 0.0658(3) 0.0386(9) Uani 1 1 d .
H5A H 0.2328 0.0399 0.1071 0.058 Uiso 1 1 calc R
H5B H 0.3914 0.0597 0.0799 0.058 Uiso 1 1 calc R
H5C H 0.2383 0.0046 0.0110 0.058 Uiso 1 1 calc R
C6 C 0.6673(5) 0.2682(7) 0.1108(4) 0.082(2) Uani 1 1 d .
H6A H 0.6615 0.3152 0.0655 0.123 Uiso 1 1 calc R
H6B H 0.6062 0.1748 0.0906 0.123 Uiso 1 1 calc R
H6C H 0.7730 0.2572 0.1312 0.123 Uiso 1 1 calc R
C7 C 0.7341(4) 0.5315(4) 0.2212(3) 0.0376(9) Uani 1 1 d .
H7A H 0.8364 0.5053 0.2335 0.056 Uiso 1 1 calc R
H7B H 0.7158 0.5978 0.2702 0.056 Uiso 1 1 calc R
H7C H 0.7247 0.5765 0.1751 0.056 Uiso 1 1 calc R
C8 C 0.6486(5) 0.2948(7) 0.2793(4) 0.0704(19) Uani 1 1 d .
H8A H 0.5868 0.2026 0.2679 0.106 Uiso 1 1 calc R
H8B H 0.6312 0.3570 0.3300 0.106 Uiso 1 1 calc R
H8C H 0.7559 0.2821 0.2865 0.106 Uiso 1 1 calc R
C9 C 0.1201(3) 0.3418(3) 0.24368(19) 0.0216(6) Uani 1 1 d .
C10 C -0.0780(4) 0.0799(4) 0.3731(2) 0.0285(7) Uani 1 1 d .
H10A H -0.0332 0.0341 0.4164 0.034 Uiso 1 1 calc R
H10B H -0.1133 0.1675 0.4013 0.034 Uiso 1 1 calc R
C11 C -0.2166(5) -0.0200(5) 0.3169(3) 0.0456(10) Uani 1 1 d .
H11A H -0.2572 0.0197 0.2707 0.068 Uiso 1 1 calc R
H11B H -0.2945 -0.0306 0.3487 0.068 Uiso 1 1 calc R
H11C H -0.1865 -0.1128 0.2952 0.068 Uiso 1 1 calc R
C12 C 0.1773(5) 0.4631(4) 0.4473(3) 0.0385(9) Uani 1 1 d .
H12A H 0.0674 0.4644 0.4363 0.058 Uiso 1 1 calc R
H12B H 0.2206 0.5038 0.4079 0.058 Uiso 1 1 calc R
H12C H 0.2223 0.5191 0.5038 0.058 Uiso 1 1 calc R
C13 C 0.4219(4) 0.3014(4) 0.4473(2) 0.0316(8) Uani 1 1 d .
H13A H 0.4699 0.3608 0.5025 0.047 Uiso 1 1 calc R
H13B H 0.4494 0.3461 0.4052 0.047 Uiso 1 1 calc R
H13C H 0.4566 0.2080 0.4401 0.047 Uiso 1 1 calc R
C14 C 0.1852(6) 0.2500(5) 0.5334(2) 0.0451(11) Uani 1 1 d .
H14A H 0.2009 0.1527 0.5347 0.068 Uiso 1 1 calc R
H14B H 0.0812 0.2640 0.5382 0.068 Uiso 1 1 calc R
H14C H 0.2564 0.3164 0.5796 0.068 Uiso 1 1 calc R
C15 C 0.3496(4) -0.0719(4) 0.2753(3) 0.0384(9) Uani 1 1 d .
H15A H 0.3962 -0.1569 0.2807 0.058 Uiso 1 1 calc R
H15B H 0.4260 0.0118 0.2981 0.058 Uiso 1 1 calc R
H15C H 0.3086 -0.0792 0.2167 0.058 Uiso 1 1 calc R
C16 C 0.0789(4) -0.2252(4) 0.2910(3) 0.0351(8) Uani 1 1 d .
H16A H 0.0200 -0.2300 0.2357 0.053 Uiso 1 1 calc R
H16B H 0.0097 -0.2353 0.3278 0.053 Uiso 1 1 calc R
H16C H 0.1422 -0.3019 0.2878 0.053 Uiso 1 1 calc R
C17 C 0.2862(5) -0.0768(4) 0.4327(3) 0.0410(9) Uani 1 1 d .
H17A H 0.3375 -0.1616 0.4259 0.062 Uiso 1 1 calc R
H17B H 0.2081 -0.0862 0.4646 0.062 Uiso 1 1 calc R
H17C H 0.3602 0.0066 0.4621 0.062 Uiso 1 1 calc R

loop_
_atom_site_aniso_label
_atom_site_aniso_U_11
_atom_site_aniso_U_22
_atom_site_aniso_U_33
_atom_site_aniso_U_23
_atom_site_aniso_U_13
_atom_site_aniso_U_12
Rh1 0.01110(14) 0.02193(15) 0.01861(14) 0.00367(10) 0.00157(10) -0.00135(9)
Rh2 0.01276(14) 0.02207(15) 0.02019(15) 0.00465(10) 0.00083(10) -0.00190(10)
Cl1 0.0226(4) 0.0268(4) 0.0227(4) 0.0024(3) 0.0015(3) -0.0012(3)
Cl2 0.0319(5) 0.0399(5) 0.0250(4) 0.0047(3) -0.0061(3) -0.0157(4)
P1 0.0195(4) 0.0299(4) 0.0215(4) -0.0006(3) 0.0048(3) -0.0077(3)
P2 0.0134(4) 0.0296(4) 0.0352(5) 0.0076(4) 0.0071(3) 0.0007(3)
P3 0.0245(4) 0.0256(4) 0.0201(4) 0.0025(3) 0.0035(3) -0.0067(3)
P4 0.0178(4) 0.0231(4) 0.0308(4) 0.0069(3) 0.0019(3) -0.0013(3)
O1 0.0125(10) 0.0250(12) 0.0244(12) 0.0065(9) 0.0029(9) 0.0038(9)
O2 0.0129(10) 0.0278(11) 0.0263(11) 0.0094(9) 0.0021(9) 0.0030(8)
O3 0.0143(10) 0.0332(12) 0.0341(13) 0.0136(10) 0.0079(9) 0.0033(9)
C1 0.0251(17) 0.0316(17) 0.0282(16) 0.0119(14) 0.0054(13) -0.0009(13)
C2 0.033(2) 0.041(2) 0.037(2) 0.0177(16) -0.0001(16) 0.0019(16)
C3 0.045(2) 0.063(3) 0.0264(19) -0.0033(18) 0.0124(17) -0.023(2)
C4 0.0225(17) 0.046(2) 0.0281(18) 0.0060(15) -0.0048(14) -0.0077(15)
C5 0.0295(19) 0.0277(18) 0.052(2) -0.0033(16) 0.0118(17) -0.0040(15)
C6 0.025(2) 0.092(4) 0.095(4) -0.051(4) 0.027(3) -0.008(2)
C7 0.0187(17) 0.043(2) 0.045(2) 0.0063(17) 0.0021(15) -0.0065(15)
C8 0.025(2) 0.100(4) 0.124(5) 0.086(4) 0.029(3) 0.025(2)
C9 0.0122(13) 0.0268(15) 0.0230(15) 0.0036(12) 0.0009(11) 0.0007(11)
C10 0.0203(16) 0.0370(19) 0.0293(17) 0.0129(14) 0.0050(13) -0.0018(13)
C11 0.0261(19) 0.049(2) 0.062(3) 0.021(2) 0.0031(19) -0.0017(17)
C12 0.045(2) 0.0293(18) 0.038(2) -0.0023(15) 0.0173(18) -0.0018(16)
C13 0.0248(17) 0.0342(19) 0.0288(17) 0.0066(14) -0.0050(14) -0.0077(14)
C14 0.052(3) 0.051(2) 0.0237(18) 0.0023(16) 0.0077(17) -0.020(2)
C15 0.0279(19) 0.0336(19) 0.059(3) 0.0150(18) 0.0169(18) 0.0054(15)
C16 0.0316(19) 0.0223(16) 0.048(2) 0.0038(15) 0.0095(17) -0.0041(14)
C17 0.039(2) 0.039(2) 0.044(2) 0.0188(18) -0.0045(18) 0.0043(17)

loop_
_atom_type_symbol
_atom_type_description
_atom_type_scat_dispersion_real
_atom_type_scat_dispersion_imag
_atom_type_scat_source
C C 0.0033 0.0016 'International Tables Vol C Tables 4.2.6.8 and 6.1.1.4'
H H 0.0000 0.0000 'International Tables Vol C Tables 4.2.6.8 and 6.1.1.4'
O O 0.0106 0.0060 'International Tables Vol C Tables 4.2.6.8 and 6.1.1.4'
P P 0.1023 0.0942 'International Tables Vol C Tables 4.2.6.8 and 6.1.1.4'
Cl Cl 0.1484 0.1585 'International Tables Vol C Tables 4.2.6.8 and 6.1.1.4'
Rh Rh -1.1178 0.9187 'International Tables Vol C Tables 4.2.6.8 and 6.1.1.4'

loop_
_geom_angle_atom_site_label_1
_geom_angle_atom_site_label_2
_geom_angle_atom_site_label_3
_geom_angle
C1 Rh1 O2 101.35(12)
C1 Rh1 P2 88.50(10)
O2 Rh1 P2 167.67(6)
C1 Rh1 P1 91.69(10)
O2 Rh1 P1 90.01(7)
P2 Rh1 P1 97.16(3)
C1 Rh1 O1 160.85(11)
O2 Rh1 O1 59.51(8)
P2 Rh1 O1 110.39(6)
P1 Rh1 O1 89.08(6)
C1 Rh1 Cl1 91.15(10)
O2 Rh1 Cl1 85.85(6)
P2 Rh1 Cl1 86.56(3)
P1 Rh1 Cl1 175.37(3)
O1 Rh1 Cl1 87.04(6)
C1 Rh1 C9 130.49(12)
O2 Rh1 C9 29.21(9)
P2 Rh1 C9 140.00(8)
P1 Rh1 C9 90.97(7)
O1 Rh1 C9 30.36(9)
Cl1 Rh1 C9 84.41(7)
C10 Rh2 O3 100.22(12)
C10 Rh2 P4 90.02(11)
O3 Rh2 P4 168.11(7)
C10 Rh2 P3 89.40(10)
O3 Rh2 P3 89.58(7)
P4 Rh2 P3 96.60(4)
C10 Rh2 O1 159.56(12)
O3 Rh2 O1 59.66(8)
P4 Rh2 O1 110.37(6)
P3 Rh2 O1 87.08(6)
C10 Rh2 Cl2 96.97(10)
O3 Rh2 Cl2 85.43(7)
P4 Rh2 Cl2 87.36(4)
P3 Rh2 Cl2 172.52(3)
O1 Rh2 Cl2 85.59(6)
C10 Rh2 C9 129.60(12)
O3 Rh2 C9 29.38(9)
P4 Rh2 C9 140.02(7)
P3 Rh2 C9 89.79(7)
O1 Rh2 C9 30.37(8)
Cl2 Rh2 C9 83.12(7)
C5 P1 C4 101.37(19)
C5 P1 C3 103.6(2)
C4 P1 C3 102.6(2)
C5 P1 Rh1 114.93(15)
C4 P1 Rh1 112.32(14)
C3 P1 Rh1 119.76(14)
C6 P2 C7 99.5(2)
C6 P2 C8 104.5(3)
C7 P2 C8 102.5(2)
C6 P2 Rh1 124.26(18)
C7 P2 Rh1 116.18(14)
C8 P2 Rh1 107.41(15)
C13 P3 C14 105.0(2)
C13 P3 C12 102.11(19)
C14 P3 C12 101.2(2)
C13 P3 Rh2 113.54(13)
C14 P3 Rh2 120.33(14)
C12 P3 Rh2 112.54(15)
C15 P4 C16 104.47(19)
C15 P4 C17 103.5(2)
C16 P4 C17 99.30(19)
C15 P4 Rh2 108.37(13)
C16 P4 Rh2 117.03(14)
C17 P4 Rh2 122.16(15)
C9 O1 Rh2 87.24(18)
C9 O1 Rh1 86.80(18)
Rh2 O1 Rh1 173.97(10)
C9 O2 Rh1 95.07(18)
C9 O3 Rh2 95.09(19)
C2 C1 Rh1 110.6(2)
C2 C1 H1A 109.5
Rh1 C1 H1A 109.5
C2 C1 H1B 109.5
Rh1 C1 H1B 109.5
H1A C1 H1B 108.1
C1 C2 H2A 109.5
C1 C2 H2B 109.5
H2A C2 H2B 109.5
C1 C2 H2C 109.5
H2A C2 H2C 109.5
H2B C2 H2C 109.5
P1 C3 H3A 109.5
P1 C3 H3B 109.5
H3A C3 H3B 109.5
P1 C3 H3C 109.5
H3A C3 H3C 109.5
H3B C3 H3C 109.5
P1 C4 H4A 109.5
P1 C4 H4B 109.5
H4A C4 H4B 109.5
P1 C4 H4C 109.5
H4A C4 H4C 109.5
H4B C4 H4C 109.5
P1 C5 H5A 109.5
P1 C5 H5B 109.5
H5A C5 H5B 109.5
P1 C5 H5C 109.5
H5A C5 H5C 109.5
H5B C5 H5C 109.5
P2 C6 H6A 109.5
P2 C6 H6B 109.5
H6A C6 H6B 109.5
P2 C6 H6C 109.5
H6A C6 H6C 109.5
H6B C6 H6C 109.5
P2 C7 H7A 109.5
P2 C7 H7B 109.5
H7A C7 H7B 109.5
P2 C7 H7C 109.5
H7A C7 H7C 109.5
H7B C7 H7C 109.5
P2 C8 H8A 109.5
P2 C8 H8B 109.5
H8A C8 H8B 109.5
P2 C8 H8C 109.5
H8A C8 H8C 109.5
H8B C8 H8C 109.5
O2 C9 O3 124.0(3)
O2 C9 O1 118.4(3)
O3 C9 O1 117.7(3)
O2 C9 Rh1 55.72(15)
O3 C9 Rh1 175.8(2)
O1 C9 Rh1 62.84(15)
O2 C9 Rh2 174.9(2)
O3 C9 Rh2 55.53(16)
O1 C9 Rh2 62.40(16)
Rh1 C9 Rh2 125.23(12)
C11 C10 Rh2 116.1(3)
C11 C10 H10A 108.3
Rh2 C10 H10A 108.3
C11 C10 H10B 108.3
Rh2 C10 H10B 108.3
H10A C10 H10B 107.4
C10 C11 H11A 109.5
C10 C11 H11B 109.5
H11A C11 H11B 109.5
C10 C11 H11C 109.5
H11A C11 H11C 109.5
H11B C11 H11C 109.5
P3 C12 H12A 109.5
P3 C12 H12B 109.5
H12A C12 H12B 109.5
P3 C12 H12C 109.5
H12A C12 H12C 109.5
H12B C12 H12C 109.5
P3 C13 H13A 109.5
P3 C13 H13B 109.5
H13A C13 H13B 109.5
P3 C13 H13C 109.5
H13A C13 H13C 109.5
H13B C13 H13C 109.5
P3 C14 H14A 109.5
P3 C14 H14B 109.5
H14A C14 H14B 109.5
P3 C14 H14C 109.5
H14A C14 H14C 109.5
H14B C14 H14C 109.5
P4 C15 H15A 109.5
P4 C15 H15B 109.5
H15A C15 H15B 109.5
P4 C15 H15C 109.5
H15A C15 H15C 109.5
H15B C15 H15C 109.5
P4 C16 H16A 109.5
P4 C16 H16B 109.5
H16A C16 H16B 109.5
P4 C16 H16C 109.5
H16A C16 H16C 109.5
H16B C16 H16C 109.5
P4 C17 H17A 109.5
P4 C17 H17B 109.5
H17A C17 H17B 109.5
P4 C17 H17C 109.5
H17A C17 H17C 109.5
H17B C17 H17C 109.5

loop_
_geom_bond_atom_site_label_1
_geom_bond_atom_site_label_2
_geom_bond_distance
Rh1 C1 2.070(3)
Rh1 O2 2.157(2)
Rh1 P2 2.2405(9)
Rh1 P1 2.2436(9)
Rh1 O1 2.317(2)
Rh1 Cl1 2.4495(9)
Rh1 C9 2.601(3)
Rh2 C10 2.080(3)
Rh2 O3 2.153(2)
Rh2 P4 2.2377(9)
Rh2 P3 2.2428(9)
Rh2 O1 2.308(2)
Rh2 Cl2 2.4275(9)
Rh2 C9 2.601(3)
P1 C5 1.813(4)
P1 C4 1.816(4)
P1 C3 1.828(4)
P2 C6 1.799(5)
P2 C7 1.813(4)
P2 C8 1.813(5)
P3 C13 1.818(4)
P3 C14 1.821(4)
P3 C12 1.821(4)
P4 C15 1.806(4)
P4 C16 1.809(4)
P4 C17 1.826(4)
O1 C9 1.317(4)
O2 C9 1.274(4)
O3 C9 1.281(4)
C1 C2 1.525(5)
C1 H1A 0.9900
C1 H1B 0.9900
C2 H2A 0.9800
C2 H2B 0.9800
C2 H2C 0.9800
C3 H3A 0.9800
C3 H3B 0.9800
C3 H3C 0.9800
C4 H4A 0.9800
C4 H4B 0.9800
C4 H4C 0.9800
C5 H5A 0.9800
C5 H5B 0.9800
C5 H5C 0.9800
C6 H6A 0.9800
C6 H6B 0.9800
C6 H6C 0.9800
C7 H7A 0.9800
C7 H7B 0.9800
C7 H7C 0.9800
C8 H8A 0.9800
C8 H8B 0.9800
C8 H8C 0.9800
C10 C11 1.537(5)
C10 H10A 0.9900
C10 H10B 0.9900
C11 H11A 0.9800
C11 H11B 0.9800
C11 H11C 0.9800
C12 H12A 0.9800
C12 H12B 0.9800
C12 H12C 0.9800
C13 H13A 0.9800
C13 H13B 0.9800
C13 H13C 0.9800
C14 H14A 0.9800
C14 H14B 0.9800
C14 H14C 0.9800
C15 H15A 0.9800
C15 H15B 0.9800
C15 H15C 0.9800
C16 H16A 0.9800
C16 H16B 0.9800
C16 H16C 0.9800
C17 H17A 0.9800
C17 H17B 0.9800
C17 H17C 0.9800
